data_1009018
loop_
_publ_author_name
'Baldinozzi, G.'
'Berar, J.-F.'
'Calvarin, G.'

_publ_section_title
;
 Rietveld refinement of two-phase Zr-doped Y~2~O~3~
;
_journal_coden_ASTM MSFOEP
_journal_name_full 'Materials Science Forum'
_journal_page_first 680
_journal_page_last 685
_journal_paper_doi 10.4028/www.scientific.net/MSF.278-281.680
_journal_volume 278-281
_journal_year 1998
_chemical_formula_analytical '(Y2 O3)0.9 (Y Zr O3)0.1'
_chemical_formula_structural 'Y Zr O3'
_chemical_formula_sum 'O3 Y Zr'
_chemical_name_systematic 'Yttrium zirconium oxide (1/1/3)'
_space_group_IT_number 206
_symmetry_cell_setting cubic
_symmetry_Int_Tables_number 206
_symmetry_space_group_name_Hall '-I 2b 2c 3'
_symmetry_space_group_name_H-M 'I a -3'
_cell_angle_alpha 90
_cell_angle_beta 90
_cell_angle_gamma 90
_cell_formula_units_Z 16
_cell_length_a 10.515(2)
_cell_length_b 10.515(2)
_cell_length_c 10.515(2)
_cell_volume 1162.6
_database_code_amcsd 0016880
_refine_ls_R_factor_all 0.024
_cod_database_code 1009018

loop_
_symmetry_equiv_pos_as_xyz
x,y,z
x,-y,1/2-z
1/2-x,y,-z
-x,1/2-y,z
y,z,x
-y,1/2-z,x
y,-z,1/2-x
1/2-y,z,-x
z,x,y
1/2-z,x,-y
-z,1/2-x,y
z,-x,1/2-y
-x,-y,-z
-x,y,1/2+z
1/2+x,-y,z
x,1/2+y,-z
-y,-z,-x
y,1/2+z,-x
-y,z,1/2+x
1/2+y,-z,x
-z,-x,-y
1/2+z,-x,y
z,1/2+x,-y
-z,x,1/2+y
1/2+x,1/2+y,1/2+z
1/2+x,1/2-y,-z
-x,1/2+y,1/2-z
1/2-x,-y,1/2+z
1/2+y,1/2+z,1/2+x
1/2-y,-z,1/2+x
1/2+y,1/2-z,-x
-y,1/2+z,1/2-x
1/2+z,1/2+x,1/2+y
-z,1/2+x,1/2-y
1/2-z,-x,1/2+y
1/2+z,1/2-x,-y
1/2-x,1/2-y,1/2-z
1/2-x,1/2+y,z
x,1/2-y,1/2+z
1/2+x,y,1/2-z
1/2-y,1/2-z,1/2-x
1/2+y,z,1/2-x
1/2-y,1/2+z,x
y,1/2-z,1/2+x
1/2-z,1/2-x,1/2-y
z,1/2-x,1/2+y
1/2+z,x,1/2-y
1/2-z,1/2+x,y

loop_
_atom_site_label
_atom_site_type_symbol
_atom_site_symmetry_multiplicity
_atom_site_Wyckoff_symbol
_atom_site_fract_x
_atom_site_fract_y
_atom_site_fract_z
_atom_site_occupancy
_atom_site_attached_hydrogens
_atom_site_calc_flag
Y1 Y0 24 d -0.018(1) 0. 0.25 0.667 0 d
Zr1 Zr0 24 d -0.018(1) 0. 0.25 0.333 0 d
Zr2 Zr0 8 b 0.25 0.25 0.25 1. 0 d
O1 O0 48 e 0.379(2) 0.149(1) 0.381(2) 1. 0 d

loop_
_atom_type_symbol
_atom_type_oxidation_number
Y0 0.000
Zr0 0.000
O0 0.000

loop_
_cod_related_entry_id
_cod_related_entry_database
_cod_related_entry_code
1 AMCSD 0016880
